data_7040276
loop_
_publ_author_name
'Hildebrandt, Jana'
'H\"afner, Norman'
'G\"orls, Helmar'
'Kritsch, Daniel'
'Ferraro, Giarita'
'D\"urst, Matthias'
'Runnebaum, Ingo B.'
'Merlino, Antonello'
'Weigand, Wolfgang'

_publ_section_title
;
 Platinum(ii) O,S complexes as potential metallodrugs against Cisplatin
 resistance.
;
_journal_issue 47
_journal_name_full 'Dalton transactions (Cambridge, England : 2003)'
_journal_page_first 18876
_journal_page_last 18891
_journal_paper_doi 10.1039/c6dt01388k
_journal_volume 45
_journal_year 2016
_chemical_formula_moiety 'C13 H17 Cl O3 Pt S3'
_chemical_formula_sum 'C13 H17 Cl O3 Pt S3'
_chemical_formula_weight 547.99
_chemical_name_systematic
; 
 ? 
;
_space_group_IT_number 2
_symmetry_cell_setting triclinic
_symmetry_space_group_name_Hall '-P 1'
_symmetry_space_group_name_H-M 'P -1'
_atom_sites_solution_hydrogens geom
_atom_sites_solution_primary direct
_atom_sites_solution_secondary difmap
_audit_creation_method SHELXL-97
_audit_update_record
;
2016-01-08 deposited with the CCDC.
2016-08-11 downloaded from the CCDC.
;
_cell_angle_alpha 93.262(2)
_cell_angle_beta 97.228(2)
_cell_angle_gamma 100.948(2)
_cell_formula_units_Z 4
_cell_length_a 7.2182(3)
_cell_length_b 10.6518(4)
_cell_length_c 22.3309(7)
_cell_measurement_reflns_used 20804
_cell_measurement_temperature 133(2)
_cell_measurement_theta_max 27.48
_cell_measurement_theta_min 1.95
_cell_volume 1666.54(11)
_computing_cell_refinement DENZO
_computing_data_collection COLLECT
_computing_data_reduction DENZO
_computing_molecular_graphics SHELXTL/PC
_computing_publication_material SHELXL-97
_computing_structure_refinement 'SHELXL-97 (Sheldrick, 2008)'
_computing_structure_solution 'SHELXS-97 (Sheldrick, 2008)'
_diffrn_ambient_temperature 133(2)
_diffrn_measured_fraction_theta_full 0.984
_diffrn_measured_fraction_theta_max 0.984
_diffrn_measurement_device_type KappaCCD
_diffrn_measurement_method 'phi- + omega-scan'
_diffrn_radiation_monochromator graphite
_diffrn_radiation_source 'fine-focus sealed tube'
_diffrn_radiation_type MoK\a
_diffrn_radiation_wavelength 0.71073
_diffrn_reflns_av_R_equivalents 0.0365
_diffrn_reflns_av_sigmaI/netI 0.0446
_diffrn_reflns_limit_h_max 9
_diffrn_reflns_limit_h_min -9
_diffrn_reflns_limit_k_max 13
_diffrn_reflns_limit_k_min -13
_diffrn_reflns_limit_l_max 28
_diffrn_reflns_limit_l_min -28
_diffrn_reflns_number 20804
_diffrn_reflns_theta_full 27.48
_diffrn_reflns_theta_max 27.48
_diffrn_reflns_theta_min 1.95
_exptl_absorpt_coefficient_mu 8.960
_exptl_absorpt_correction_T_max 0.7456
_exptl_absorpt_correction_T_min 0.6358
_exptl_absorpt_correction_type multi-scan
_exptl_absorpt_process_details 'SADABS, Bruker-AXS, 2002'
_exptl_crystal_colour yellow
_exptl_crystal_density_diffrn 2.184
_exptl_crystal_density_method 'not measured'
_exptl_crystal_description prism
_exptl_crystal_F_000 1048
_exptl_crystal_size_max 0.110
_exptl_crystal_size_mid 0.066
_exptl_crystal_size_min 0.044
_refine_diff_density_max 1.127
_refine_diff_density_min -1.131
_refine_diff_density_rms 0.182
_refine_ls_extinction_method none
_refine_ls_goodness_of_fit_ref 1.041
_refine_ls_hydrogen_treatment constr
_refine_ls_matrix_type full
_refine_ls_number_parameters 387
_refine_ls_number_reflns 7539
_refine_ls_number_restraints 0
_refine_ls_restrained_S_all 1.041
_refine_ls_R_factor_all 0.0388
_refine_ls_R_factor_gt 0.0296
_refine_ls_shift/su_max 0.002
_refine_ls_shift/su_mean 0.000
_refine_ls_structure_factor_coef Fsqd
_refine_ls_weighting_details 'calc w=1/[\s^2^(Fo^2^)+(0.0000P)^2^+11.0406P] where P=(Fo^2^+2Fc^2^)/3'
_refine_ls_weighting_scheme calc
_refine_ls_wR_factor_gt 0.0653
_refine_ls_wR_factor_ref 0.0695
_reflns_number_gt 6602
_reflns_number_total 7539
_reflns_threshold_expression >2sigma(I)
_cod_data_source_file c6dt01388k2.cif
_cod_data_source_block FO5890
_cod_depositor_comments 'Adding full bibliography for 7040272--7040281.cif.'
_cod_database_code 7040276

loop_
_symmetry_equiv_pos_as_xyz
'x, y, z'
'-x, -y, -z'

loop_
_atom_site_label
_atom_site_type_symbol
_atom_site_fract_x
_atom_site_fract_y
_atom_site_fract_z
_atom_site_U_iso_or_equiv
_atom_site_adp_type
_atom_site_occupancy
_atom_site_symmetry_multiplicity
_atom_site_calc_flag
_atom_site_refinement_flags
Pt1A Pt 1.78668(3) 0.621213(18) 0.341262(8) 0.01414(6) Uani 1 1 d .
Cl1A Cl 1.76002(19) 0.41444(12) 0.37616(5) 0.0200(3) Uani 1 1 d .
S1A S 1.81944(18) 0.81884(12) 0.30762(5) 0.0166(3) Uani 1 1 d .
O1A O 1.7162(5) 0.5268(3) 0.25914(15) 0.0186(8) Uani 1 1 d .
C1A C 1.7484(7) 0.8043(5) 0.2319(2) 0.0158(10) Uani 1 1 d .
S2A S 1.7566(2) 0.94426(14) 0.19419(6) 0.0238(3) Uani 1 1 d .
O2A O 1.4650(6) 0.1441(4) 0.03046(16) 0.0237(9) Uani 1 1 d .
C2A C 1.6823(8) 0.6927(5) 0.1934(2) 0.0189(11) Uani 1 1 d .
H2AA H 1.6363 0.7045 0.1527 0.023 Uiso 1 1 calc R
S3A S 1.85918(18) 0.70624(12) 0.43464(5) 0.0162(2) Uani 1 1 d .
O3A O 1.8912(6) 0.8466(4) 0.44603(16) 0.0236(9) Uani 1 1 d .
C3A C 1.6753(7) 0.5672(5) 0.2070(2) 0.0165(10) Uani 1 1 d .
C4A C 1.6162(7) 0.4599(5) 0.1584(2) 0.0168(10) Uani 1 1 d .
C5A C 1.6024(8) 0.4775(5) 0.0966(2) 0.0214(11) Uani 1 1 d .
H5AA H 1.6274 0.5623 0.0844 0.026 Uiso 1 1 calc R
C6A C 1.5538(8) 0.3758(5) 0.0525(2) 0.0207(11) Uani 1 1 d .
H6AA H 1.5469 0.3909 0.0108 0.025 Uiso 1 1 calc R
C7A C 1.5147(8) 0.2501(5) 0.0700(2) 0.0194(11) Uani 1 1 d .
C8A C 1.5274(8) 0.2303(5) 0.1315(2) 0.0188(11) Uani 1 1 d .
H8AA H 1.5012 0.1455 0.1437 0.023 Uiso 1 1 calc R
C9A C 1.5775(8) 0.3325(5) 0.1745(2) 0.0191(11) Uani 1 1 d .
H9AA H 1.5862 0.3170 0.2162 0.023 Uiso 1 1 calc R
C10A C 1.4229(8) 0.1596(6) -0.0328(2) 0.0225(12) Uani 1 1 d .
H10A H 1.3785 0.0752 -0.0551 0.034 Uiso 1 1 calc R
H10B H 1.5381 0.2039 -0.0475 0.034 Uiso 1 1 calc R
H10C H 1.3232 0.2104 -0.0389 0.034 Uiso 1 1 calc R
C11A C 1.8351(9) 1.0735(6) 0.2522(2) 0.0256(12) Uani 1 1 d .
H11A H 1.8499 1.1554 0.2337 0.038 Uiso 1 1 calc R
H11B H 1.9577 1.0650 0.2743 0.038 Uiso 1 1 calc R
H11C H 1.7407 1.0706 0.2803 0.038 Uiso 1 1 calc R
C12A C 1.6795(9) 0.6382(6) 0.4780(3) 0.0252(12) Uani 1 1 d .
H12A H 1.7244 0.6616 0.5212 0.038 Uiso 1 1 calc R
H12B H 1.6521 0.5446 0.4702 0.038 Uiso 1 1 calc R
H12C H 1.5634 0.6711 0.4663 0.038 Uiso 1 1 calc R
C13A C 2.0628(8) 0.6550(6) 0.4699(2) 0.0222(11) Uani 1 1 d .
H13A H 2.0791 0.6780 0.5136 0.033 Uiso 1 1 calc R
H13B H 2.1758 0.6970 0.4532 0.033 Uiso 1 1 calc R
H13C H 2.0461 0.5617 0.4623 0.033 Uiso 1 1 calc R
Pt1B Pt 1.32524(3) 0.890113(18) 0.303648(8) 0.01298(6) Uani 1 1 d .
Cl1B Cl 1.35497(18) 1.10304(12) 0.27855(5) 0.0182(2) Uani 1 1 d .
S1B S 1.30113(18) 0.68468(12) 0.32696(5) 0.0157(2) Uani 1 1 d .
O1B O 1.2398(5) 0.8473(3) 0.21488(15) 0.0179(8) Uani 1 1 d .
C1B C 1.2161(7) 0.5861(5) 0.2627(2) 0.0149(10) Uani 1 1 d .
S2B S 1.1873(2) 0.42131(13) 0.26743(6) 0.0240(3) Uani 1 1 d .
O2B O 1.0232(6) 0.8267(4) -0.06434(16) 0.0245(9) Uani 1 1 d .
C2B C 1.1653(8) 0.6196(5) 0.2042(2) 0.0194(11) Uani 1 1 d .
H2BA H 1.1132 0.5498 0.1748 0.023 Uiso 1 1 calc R
S3B S 1.41735(18) 0.95701(12) 0.39925(5) 0.0140(2) Uani 1 1 d .
O3B O 1.4306(5) 0.8583(3) 0.44297(15) 0.0187(8) Uani 1 1 d .
C3B C 1.1802(7) 0.7404(5) 0.1831(2) 0.0159(10) Uani 1 1 d .
C4B C 1.1286(7) 0.7561(5) 0.1173(2) 0.0161(10) Uani 1 1 d .
C5B C 1.0549(8) 0.6539(5) 0.0738(2) 0.0217(12) Uani 1 1 d .
H5BA H 1.0306 0.5691 0.0862 0.026 Uiso 1 1 calc R
C6B C 1.0157(8) 0.6728(5) 0.0125(2) 0.0216(11) Uani 1 1 d .
H6BA H 0.9638 0.6019 -0.0164 0.026 Uiso 1 1 calc R
C7B C 1.0533(8) 0.7969(5) -0.0060(2) 0.0175(10) Uani 1 1 d .
C8B C 1.1236(8) 0.8994(5) 0.0367(2) 0.0218(11) Uani 1 1 d .
H8BA H 1.1475 0.9841 0.0242 0.026 Uiso 1 1 calc R
C9B C 1.1599(7) 0.8796(5) 0.0980(2) 0.0170(10) Uani 1 1 d .
H9BA H 1.2066 0.9511 0.1268 0.020 Uiso 1 1 calc R
C10B C 0.9566(8) 0.7249(5) -0.1109(2) 0.0221(12) Uani 1 1 d .
H10D H 0.9321 0.7609 -0.1499 0.033 Uiso 1 1 calc R
H10E H 0.8386 0.6717 -0.1019 0.033 Uiso 1 1 calc R
H10F H 1.0535 0.6722 -0.1130 0.033 Uiso 1 1 calc R
C11B C 1.2434(9) 0.4011(5) 0.3464(2) 0.0243(12) Uani 1 1 d .
H11D H 1.2231 0.3094 0.3525 0.036 Uiso 1 1 calc R
H11E H 1.1608 0.4419 0.3695 0.036 Uiso 1 1 calc R
H11F H 1.3770 0.4410 0.3603 0.036 Uiso 1 1 calc R
C12B C 1.2641(8) 1.0549(5) 0.4239(2) 0.0197(11) Uani 1 1 d .
H12D H 1.3120 1.0909 0.4656 0.030 Uiso 1 1 calc R
H12E H 1.1356 1.0032 0.4224 0.030 Uiso 1 1 calc R
H12F H 1.2599 1.1248 0.3974 0.030 Uiso 1 1 calc R
C13B C 1.6390(7) 1.0662(5) 0.4093(2) 0.0204(11) Uani 1 1 d .
H13D H 1.6745 1.0966 0.4522 0.031 Uiso 1 1 calc R
H13E H 1.6283 1.1394 0.3853 0.031 Uiso 1 1 calc R
H13F H 1.7369 1.0231 0.3959 0.031 Uiso 1 1 calc R

loop_
_atom_site_aniso_label
_atom_site_aniso_U_11
_atom_site_aniso_U_22
_atom_site_aniso_U_33
_atom_site_aniso_U_23
_atom_site_aniso_U_13
_atom_site_aniso_U_12
Pt1A 0.01757(10) 0.01280(11) 0.01120(9) 0.00263(7) -0.00028(7) 0.00188(7)
Cl1A 0.0278(7) 0.0127(6) 0.0175(6) 0.0041(5) -0.0021(5) 0.0015(5)
S1A 0.0219(6) 0.0133(6) 0.0138(5) 0.0032(5) 0.0002(5) 0.0017(5)
O1A 0.027(2) 0.0150(19) 0.0125(16) -0.0007(14) -0.0005(14) 0.0040(15)
C1A 0.012(2) 0.015(3) 0.020(2) 0.002(2) 0.0004(19) 0.0045(19)
S2A 0.0387(8) 0.0171(7) 0.0172(6) 0.0064(5) 0.0037(6) 0.0085(6)
O2A 0.038(2) 0.019(2) 0.0121(17) 0.0013(15) -0.0012(15) 0.0030(17)
C2A 0.026(3) 0.018(3) 0.014(2) 0.005(2) 0.000(2) 0.007(2)
S3A 0.0234(6) 0.0134(6) 0.0114(5) 0.0022(5) 0.0020(5) 0.0025(5)
O3A 0.038(2) 0.014(2) 0.0160(18) 0.0025(15) 0.0029(16) -0.0007(17)
C3A 0.017(2) 0.018(3) 0.014(2) 0.001(2) -0.0005(19) 0.004(2)
C4A 0.020(3) 0.020(3) 0.012(2) 0.002(2) 0.0022(19) 0.006(2)
C5A 0.029(3) 0.017(3) 0.017(2) 0.004(2) -0.002(2) 0.005(2)
C6A 0.028(3) 0.021(3) 0.014(2) 0.005(2) 0.002(2) 0.006(2)
C7A 0.020(3) 0.023(3) 0.016(2) -0.003(2) 0.0024(19) 0.006(2)
C8A 0.024(3) 0.018(3) 0.016(2) 0.006(2) 0.004(2) 0.007(2)
C9A 0.023(3) 0.023(3) 0.013(2) 0.002(2) 0.002(2) 0.009(2)
C10A 0.027(3) 0.025(3) 0.014(2) 0.002(2) -0.003(2) 0.006(2)
C11A 0.032(3) 0.024(3) 0.020(3) 0.006(2) 0.003(2) 0.003(2)
C12A 0.036(3) 0.019(3) 0.025(3) 0.007(2) 0.011(2) 0.009(2)
C13A 0.024(3) 0.021(3) 0.020(3) 0.001(2) -0.003(2) 0.005(2)
Pt1B 0.01728(10) 0.01010(10) 0.01057(9) -0.00085(7) 0.00091(7) 0.00139(7)
Cl1B 0.0248(6) 0.0121(6) 0.0169(6) 0.0022(5) 0.0016(5) 0.0027(5)
S1B 0.0221(6) 0.0110(6) 0.0129(5) 0.0001(4) -0.0002(5) 0.0025(5)
O1B 0.031(2) 0.0126(18) 0.0092(16) 0.0004(13) 0.0033(14) 0.0030(15)
C1B 0.015(2) 0.013(3) 0.017(2) -0.0028(19) 0.0046(18) 0.0032(19)
S2B 0.0427(8) 0.0108(6) 0.0169(6) -0.0014(5) 0.0010(6) 0.0037(6)
O2B 0.040(2) 0.019(2) 0.0125(17) -0.0007(15) -0.0027(16) 0.0056(18)
C2B 0.024(3) 0.016(3) 0.015(2) -0.004(2) -0.003(2) 0.002(2)
S3B 0.0205(6) 0.0102(6) 0.0106(5) -0.0007(4) 0.0008(4) 0.0022(5)
O3B 0.031(2) 0.0128(19) 0.0130(16) 0.0041(14) 0.0027(15) 0.0056(16)
C3B 0.016(2) 0.018(3) 0.013(2) -0.0002(19) 0.0002(18) 0.002(2)
C4B 0.021(3) 0.016(3) 0.013(2) -0.0008(19) 0.0033(19) 0.008(2)
C5B 0.033(3) 0.015(3) 0.014(2) -0.001(2) 0.002(2) -0.002(2)
C6B 0.033(3) 0.020(3) 0.013(2) -0.002(2) 0.003(2) 0.007(2)
C7B 0.025(3) 0.016(3) 0.011(2) 0.0034(19) 0.0019(19) 0.005(2)
C8B 0.031(3) 0.016(3) 0.019(3) 0.005(2) 0.003(2) 0.006(2)
C9B 0.025(3) 0.010(2) 0.016(2) -0.0016(19) 0.000(2) 0.004(2)
C10B 0.030(3) 0.025(3) 0.011(2) -0.003(2) 0.003(2) 0.004(2)
C11B 0.039(3) 0.016(3) 0.019(3) 0.005(2) 0.001(2) 0.009(2)
C12B 0.026(3) 0.014(3) 0.019(2) 0.002(2) 0.001(2) 0.006(2)
C13B 0.019(3) 0.018(3) 0.020(3) -0.001(2) -0.001(2) -0.002(2)

loop_
_atom_type_symbol
_atom_type_description
_atom_type_scat_dispersion_real
_atom_type_scat_dispersion_imag
_atom_type_scat_source
C C 0.0033 0.0016 'International Tables Vol C Tables 4.2.6.8 and 6.1.1.4'
H H 0.0000 0.0000 'International Tables Vol C Tables 4.2.6.8 and 6.1.1.4'
O O 0.0106 0.0060 'International Tables Vol C Tables 4.2.6.8 and 6.1.1.4'
S S 0.1246 0.1234 'International Tables Vol C Tables 4.2.6.8 and 6.1.1.4'
Cl Cl 0.1484 0.1585 'International Tables Vol C Tables 4.2.6.8 and 6.1.1.4'
Pt Pt -1.7033 8.3905 'International Tables Vol C Tables 4.2.6.8 and 6.1.1.4'

loop_
_geom_angle_atom_site_label_1
_geom_angle_atom_site_label_2
_geom_angle_atom_site_label_3
_geom_angle
O1A Pt1A S3A 174.44(11)
O1A Pt1A S1A 95.44(11)
S3A Pt1A S1A 90.11(5)
O1A Pt1A Cl1A 84.48(11)
S3A Pt1A Cl1A 89.98(5)
S1A Pt1A Cl1A 178.63(5)
C1A S1A Pt1A 108.84(19)
C3A O1A Pt1A 130.7(3)
C2A C1A S1A 128.6(4)
C2A C1A S2A 113.1(4)
S1A C1A S2A 118.3(3)
C1A S2A C11A 105.3(3)
C7A O2A C10A 118.8(4)
C3A C2A C1A 128.0(5)
C3A C2A H2AA 116.0
C1A C2A H2AA 116.0
O3A S3A C13A 107.8(3)
O3A S3A C12A 107.7(3)
C13A S3A C12A 102.2(3)
O3A S3A Pt1A 118.82(16)
C13A S3A Pt1A 109.68(19)
C12A S3A Pt1A 109.3(2)
O1A C3A C2A 127.5(5)
O1A C3A C4A 112.0(4)
C2A C3A C4A 120.5(5)
C5A C4A C9A 116.9(5)
C5A C4A C3A 123.7(5)
C9A C4A C3A 119.4(4)
C6A C5A C4A 122.5(5)
C6A C5A H5AA 118.8
C4A C5A H5AA 118.8
C5A C6A C7A 119.2(5)
C5A C6A H6AA 120.4
C7A C6A H6AA 120.4
O2A C7A C8A 116.7(5)
O2A C7A C6A 123.9(5)
C8A C7A C6A 119.3(5)
C9A C8A C7A 120.5(5)
C9A C8A H8AA 119.7
C7A C8A H8AA 119.7
C8A C9A C4A 121.6(5)
C8A C9A H9AA 119.2
C4A C9A H9AA 119.2
O2A C10A H10A 109.5
O2A C10A H10B 109.5
H10A C10A H10B 109.5
O2A C10A H10C 109.5
H10A C10A H10C 109.5
H10B C10A H10C 109.5
S2A C11A H11A 109.5
S2A C11A H11B 109.5
H11A C11A H11B 109.5
S2A C11A H11C 109.5
H11A C11A H11C 109.5
H11B C11A H11C 109.5
S3A C12A H12A 109.5
S3A C12A H12B 109.5
H12A C12A H12B 109.5
S3A C12A H12C 109.5
H12A C12A H12C 109.5
H12B C12A H12C 109.5
S3A C13A H13A 109.5
S3A C13A H13B 109.5
H13A C13A H13B 109.5
S3A C13A H13C 109.5
H13A C13A H13C 109.5
H13B C13A H13C 109.5
O1B Pt1B S3B 174.25(11)
O1B Pt1B S1B 95.51(11)
S3B Pt1B S1B 90.18(4)
O1B Pt1B Cl1B 84.14(11)
S3B Pt1B Cl1B 90.19(4)
S1B Pt1B Cl1B 178.97(5)
C1B S1B Pt1B 108.66(18)
C3B O1B Pt1B 132.1(3)
C2B C1B S1B 128.4(4)
C2B C1B S2B 113.2(4)
S1B C1B S2B 118.4(3)
C1B S2B C11B 105.3(3)
C7B O2B C10B 118.7(4)
C3B C2B C1B 129.1(5)
C3B C2B H2BA 115.5
C1B C2B H2BA 115.5
O3B S3B C13B 107.8(2)
O3B S3B C12B 107.7(2)
C13B S3B C12B 101.7(3)
O3B S3B Pt1B 117.48(15)
C13B S3B Pt1B 111.30(18)
C12B S3B Pt1B 109.60(18)
O1B C3B C2B 126.1(4)
O1B C3B C4B 113.0(4)
C2B C3B C4B 120.9(5)
C9B C4B C5B 117.9(5)
C9B C4B C3B 118.4(4)
C5B C4B C3B 123.7(5)
C4B C5B C6B 121.7(5)
C4B C5B H5BA 119.2
C6B C5B H5BA 119.2
C7B C6B C5B 119.4(5)
C7B C6B H6BA 120.3
C5B C6B H6BA 120.3
O2B C7B C8B 115.9(5)
O2B C7B C6B 124.5(5)
C8B C7B C6B 119.6(5)
C7B C8B C9B 120.6(5)
C7B C8B H8BA 119.7
C9B C8B H8BA 119.7
C4B C9B C8B 120.8(5)
C4B C9B H9BA 119.6
C8B C9B H9BA 119.6
O2B C10B H10D 109.5
O2B C10B H10E 109.5
H10D C10B H10E 109.5
O2B C10B H10F 109.5
H10D C10B H10F 109.5
H10E C10B H10F 109.5
S2B C11B H11D 109.5
S2B C11B H11E 109.5
H11D C11B H11E 109.5
S2B C11B H11F 109.5
H11D C11B H11F 109.5
H11E C11B H11F 109.5
S3B C12B H12D 109.5
S3B C12B H12E 109.5
H12D C12B H12E 109.5
S3B C12B H12F 109.5
H12D C12B H12F 109.5
H12E C12B H12F 109.5
S3B C13B H13D 109.5
S3B C13B H13E 109.5
H13D C13B H13E 109.5
S3B C13B H13F 109.5
H13D C13B H13F 109.5
H13E C13B H13F 109.5

loop_
_geom_bond_atom_site_label_1
_geom_bond_atom_site_label_2
_geom_bond_distance
Pt1A O1A 1.998(3)
Pt1A S3A 2.1846(12)
Pt1A S1A 2.2556(13)
Pt1A Cl1A 2.3595(13)
S1A C1A 1.694(5)
O1A C3A 1.283(6)
C1A C2A 1.395(7)
C1A S2A 1.748(5)
S2A C11A 1.791(6)
O2A C7A 1.355(6)
O2A C10A 1.432(6)
C2A C3A 1.381(8)
C2A H2AA 0.9500
S3A O3A 1.471(4)
S3A C13A 1.772(6)
S3A C12A 1.784(6)
C3A C4A 1.491(7)
C4A C5A 1.398(7)
C4A C9A 1.409(8)
C5A C6A 1.384(7)
C5A H5AA 0.9500
C6A C7A 1.402(8)
C6A H6AA 0.9500
C7A C8A 1.396(7)
C8A C9A 1.372(7)
C8A H8AA 0.9500
C9A H9AA 0.9500
C10A H10A 0.9800
C10A H10B 0.9800
C10A H10C 0.9800
C11A H11A 0.9800
C11A H11B 0.9800
C11A H11C 0.9800
C12A H12A 0.9800
C12A H12B 0.9800
C12A H12C 0.9800
C13A H13A 0.9800
C13A H13B 0.9800
C13A H13C 0.9800
Pt1B O1B 2.000(3)
Pt1B S3B 2.1903(11)
Pt1B S1B 2.2577(13)
Pt1B Cl1B 2.3440(13)
S1B C1B 1.702(5)
O1B C3B 1.277(6)
C1B C2B 1.397(7)
C1B S2B 1.739(5)
S2B C11B 1.793(5)
O2B C7B 1.358(6)
O2B C10B 1.427(6)
C2B C3B 1.386(8)
C2B H2BA 0.9500
S3B O3B 1.483(4)
S3B C13B 1.771(5)
S3B C12B 1.772(5)
C3B C4B 1.497(7)
C4B C9B 1.394(7)
C4B C5B 1.393(7)
C5B C6B 1.397(7)
C5B H5BA 0.9500
C6B C7B 1.395(8)
C6B H6BA 0.9500
C7B C8B 1.381(7)
C8B C9B 1.396(7)
C8B H8BA 0.9500
C9B H9BA 0.9500
C10B H10D 0.9800
C10B H10E 0.9800
C10B H10F 0.9800
C11B H11D 0.9800
C11B H11E 0.9800
C11B H11F 0.9800
C12B H12D 0.9800
C12B H12E 0.9800
C12B H12F 0.9800
C13B H13D 0.9800
C13B H13E 0.9800
C13B H13F 0.9800
